data_7706925
loop_
_publ_author_name
'Weller, Ruth'
'M\"uller, Igor'
'Duhayon, Carine'
'Sabo-Etienne, Sylviane'
'Bontemps, S\'ebastien'
'Werncke, C. Gunnar'

_publ_section_title
;
 Quasilinear 3d-metal(i) complexes
 [KM(N(Dipp)SiR<sub>3</sub>)<sub>2</sub>] (M = Cr-Co) - structural
 diversity, solution state behaviour and reactivity.
;
_journal_issue 14
_journal_name_full 'Dalton transactions (Cambridge, England : 2003)'
_journal_page_first 4890
_journal_page_last 4903
_journal_paper_doi 10.1039/d1dt00121c
_journal_volume 50
_journal_year 2021
_chemical_formula_moiety 'C60 H50 Fe K O'
_chemical_formula_sum 'C60 H50 Fe K O'
_chemical_formula_weight 881.95
_space_group_crystal_system monoclinic
_space_group_IT_number 14
_space_group_name_Hall '-P 2yn'
_space_group_name_H-M_alt 'P 1 21/n 1'
_atom_sites_solution_hydrogens mixed
_atom_sites_solution_primary dual
_audit_creation_date 2020-11-25
_audit_creation_method
;
Olex2 1.2
(compiled 2018.05.29 svn.r3508 for OlexSys, GUI svn.r5506)
;
_audit_update_record
;
2020-12-01 deposited with the CCDC.	2021-03-03 downloaded from the CCDC.
;
_cell_angle_alpha 90
_cell_angle_beta 102.4730(13)
_cell_angle_gamma 90
_cell_formula_units_Z 4
_cell_length_a 19.3467(7)
_cell_length_b 11.2945(4)
_cell_length_c 21.4705(9)
_cell_measurement_reflns_used 223
_cell_measurement_temperature 110(2)
_cell_measurement_theta_max 15.6153
_cell_measurement_theta_min 2.0685
_cell_volume 4580.8(3)
_computing_cell_refinement 'APEX3 v2016.9-0 (Bruker AXS)'
_computing_data_collection 'APEX3 (Bruker AXS Inc., 2015)'
_computing_data_reduction 'SAINT V8.37A (Bruker AXS Inc., 2015)'
_computing_molecular_graphics 'Olex2 (Dolomanov et al., 2009)'
_computing_publication_material 'Olex2 (Dolomanov et al., 2009)'
_computing_structure_refinement 'ShelXL (Sheldrick, 2015)'
_computing_structure_solution 'ShelXT (Sheldrick, 2015)'
_diffrn_ambient_temperature 110.0
_diffrn_detector_area_resol_mean 7.9
_diffrn_detector_type 'CCD area detector'
_diffrn_measured_fraction_theta_full 0.999
_diffrn_measured_fraction_theta_max 0.997
_diffrn_measurement_device 'three-circle diffractometer'
_diffrn_measurement_device_type 'Bruker D8 Quest'
_diffrn_measurement_method '\w and \f scans'
_diffrn_radiation_type MoK\a
_diffrn_radiation_wavelength 0.71073
_diffrn_reflns_av_R_equivalents 0.0574
_diffrn_reflns_av_unetI/netI 0.0218
_diffrn_reflns_Laue_measured_fraction_full 0.999
_diffrn_reflns_Laue_measured_fraction_max 0.997
_diffrn_reflns_limit_h_max 23
_diffrn_reflns_limit_h_min -23
_diffrn_reflns_limit_k_max 13
_diffrn_reflns_limit_k_min -13
_diffrn_reflns_limit_l_max 25
_diffrn_reflns_limit_l_min -25
_diffrn_reflns_number 115901
_diffrn_reflns_point_group_measured_fraction_full 0.999
_diffrn_reflns_point_group_measured_fraction_max 0.997
_diffrn_reflns_theta_full 25.242
_diffrn_reflns_theta_max 25.326
_diffrn_reflns_theta_min 2.156
_exptl_absorpt_coefficient_mu 0.462
_exptl_absorpt_correction_T_max 0.7452
_exptl_absorpt_correction_T_min 0.7160
_exptl_absorpt_correction_type multi-scan
_exptl_absorpt_process_details
;
 SADABS 2016/2: Krause, L., Herbst-Irmer, R., Sheldrick G.M. & Stalke D., 
 J. Appl. Cryst. 48 (2015) 3-10 
;
_exptl_crystal_colour green
_exptl_crystal_colour_primary green
_exptl_crystal_density_diffrn 1.279
_exptl_crystal_density_method 'not measured'
_exptl_crystal_description prism
_exptl_crystal_F_000 1852
_exptl_crystal_size_max 0.26
_exptl_crystal_size_mid 0.08
_exptl_crystal_size_min 0.07
_refine_diff_density_max 0.593
_refine_diff_density_min -0.496
_refine_diff_density_rms 0.051
_refine_ls_extinction_method none
_refine_ls_goodness_of_fit_ref 1.029
_refine_ls_hydrogen_treatment mixed
_refine_ls_matrix_type full
_refine_ls_number_parameters 594
_refine_ls_number_reflns 8348
_refine_ls_number_restraints 0
_refine_ls_restrained_S_all 1.029
_refine_ls_R_factor_all 0.0470
_refine_ls_R_factor_gt 0.0368
_refine_ls_shift/su_max 0.001
_refine_ls_shift/su_mean 0.000
_refine_ls_structure_factor_coef Fsqd
_refine_ls_weighting_details 'w=1/[\s^2^(Fo^2^)+(0.0384P)^2^+4.7167P] where P=(Fo^2^+2Fc^2^)/3'
_refine_ls_weighting_scheme calc
_refine_ls_wR_factor_gt 0.0870
_refine_ls_wR_factor_ref 0.0920
_reflns_Friedel_coverage 0.000
_reflns_number_gt 7123
_reflns_number_total 8348
_reflns_threshold_expression 'I > 2\s(I)'
_cod_data_source_file d1dt00121c2.cif
_cod_data_source_block 11_k_et2o_fe_hpb_phccph
_cod_depositor_comments 'Adding full bibliography for 7706910--7706927.cif.'
_cod_database_code 7706925
_shelx_shelxl_version_number 2017/1
_shelx_space_group_comment
;
The symmetry employed for this shelxl refinement is uniquely defined
by the following loop, which should always be used as a source of
symmetry information in preference to the above space-group names.
They are only intended as comments.
;
_shelx_estimated_absorpt_t_max 0.968
_shelx_estimated_absorpt_t_min 0.889
_olex2_refinement_description
;
1. Fixed Uiso
 At 1.2 times of:
  All C(H) groups, All C(H,H) groups
 At 1.5 times of:
  All C(H,H,H) groups
2.a Ternary CH refined with riding coordinates:
 C5(H5), C6(H6), C7(H7)
2.b Secondary CH2 refined with riding coordinates:
 C57(H57A,H57B), C59(H59A,H59B)
2.c Aromatic/amide H refined with riding coordinates:
 C10(H10), C11(H11), C12(H12), C13(H13), C14(H14), C24(H24), C25(H25),
 C26(H26), C30(H30), C31(H31), C32(H32), C34(H34), C35(H35), C36(H36), C37(H37),
  C38(H38), C40(H40), C41(H41), C42(H42), C43(H43), C44(H44), C46(H46),
 C47(H47), C48(H48), C49(H49), C50(H50), C52(H52), C53(H53), C54(H54), C55(H55),
  C56(H56)
2.d Idealised Me refined as rotating group:
 C58(H58A,H58B,H58C), C60(H60A,H60B,H60C)
;
_olex2_submission_special_instructions 'No special instructions were received'

loop_
_space_group_symop_operation_xyz
'x, y, z'
'-x+1/2, y+1/2, -z+1/2'
'-x, -y, -z'
'x-1/2, -y-1/2, z-1/2'

loop_
_atom_site_label
_atom_site_type_symbol
_atom_site_fract_x
_atom_site_fract_y
_atom_site_fract_z
_atom_site_U_iso_or_equiv
_atom_site_adp_type
_atom_site_occupancy
_atom_site_site_symmetry_order
_atom_site_calc_flag
_atom_site_refinement_flags_posn
_atom_site_refinement_flags_adp
_atom_site_refinement_flags_occupancy
_atom_site_disorder_assembly
_atom_site_disorder_group
Fe1 Fe 0.55369(2) 0.47397(2) 0.32965(2) 0.01370(8) Uani 1 1 d . . . . .
K1 K 0.70327(3) 0.74999(5) 0.48385(2) 0.03069(13) Uani 1 1 d . . . . .
C1 C 0.46590(10) 0.53537(18) 0.34653(9) 0.0185(4) Uani 1 1 d . . . . .
C2 C 0.52044(10) 0.57478(17) 0.38862(9) 0.0172(4) Uani 1 1 d . . . . .
C3 C 0.53713(10) 0.65991(18) 0.44091(9) 0.0184(4) Uani 1 1 d . . . . .
C4 C 0.53300(11) 0.78174(19) 0.42762(10) 0.0222(4) Uani 1 1 d . . . . .
C5 C 0.54952(12) 0.8656(2) 0.47534(11) 0.0283(5) Uani 1 1 d . . . . .
H5 H 0.541788 0.951517 0.464795 0.034 Uiso 1 1 calc R . . . .
C6 C 0.57066(12) 0.8304(2) 0.53844(11) 0.0317(5) Uani 1 1 d . . . . .
H6 H 0.576493 0.890331 0.573472 0.038 Uiso 1 1 calc R . . . .
C7 C 0.57485(12) 0.7103(2) 0.55277(10) 0.0280(5) Uani 1 1 d . . . . .
H7 H 0.584809 0.684512 0.598393 0.034 Uiso 1 1 calc R . . . .
C8 C 0.55934(11) 0.6260(2) 0.50489(10) 0.0223(4) Uani 1 1 d . . . . .
C9 C 0.38961(11) 0.5558(2) 0.33563(9) 0.0241(5) Uani 1 1 d . . . . .
C10 C 0.34017(11) 0.4829(2) 0.29667(10) 0.0281(5) Uani 1 1 d . . . . .
H10 H 0.356087 0.417828 0.275505 0.034 Uiso 1 1 calc R . . . .
C11 C 0.26763(12) 0.5043(2) 0.28829(11) 0.0376(6) Uani 1 1 d . . . . .
H11 H 0.234822 0.452234 0.262534 0.045 Uiso 1 1 calc R . . . .
C12 C 0.24301(12) 0.6004(3) 0.31710(11) 0.0476(8) Uani 1 1 d . . . . .
H12 H 0.193658 0.615204 0.310903 0.057 Uiso 1 1 calc R . . . .
C13 C 0.29119(14) 0.6744(3) 0.35489(13) 0.0586(9) Uani 1 1 d . . . . .
H13 H 0.275003 0.741122 0.374575 0.070 Uiso 1 1 calc R . . . .
C14 C 0.36294(13) 0.6520(3) 0.36433(12) 0.0458(7) Uani 1 1 d . . . . .
H14 H 0.395190 0.703456 0.391111 0.055 Uiso 1 1 calc R . . . .
C15 C 0.64521(9) 0.52347(17) 0.29756(9) 0.0146(4) Uani 1 1 d . . . . .
C16 C 0.66371(10) 0.44204(17) 0.34972(9) 0.0156(4) Uani 1 1 d . . . . .
C17 C 0.62771(9) 0.33124(17) 0.34819(9) 0.0148(4) Uani 1 1 d . . . . .
C18 C 0.57178(9) 0.30321(16) 0.29522(9) 0.0145(4) Uani 1 1 d . . . . .
C19 C 0.55330(10) 0.38451(17) 0.24309(9) 0.0150(4) Uani 1 1 d . . . . .
C20 C 0.59013(10) 0.49449(16) 0.24393(9) 0.0152(4) Uani 1 1 d . . . . .
C21 C 0.68258(10) 0.64032(17) 0.30188(9) 0.0158(4) Uani 1 1 d . . . . .
C22 C 0.66226(11) 0.73230(18) 0.33690(10) 0.0198(4) Uani 1 1 d . . . . .
H22 H 0.6233(12) 0.719(2) 0.3574(10) 0.024(6) Uiso 1 1 d . . . . .
C23 C 0.69737(11) 0.84076(19) 0.34289(10) 0.0242(5) Uani 1 1 d . . . . .
H23 H 0.6814(12) 0.904(2) 0.3657(11) 0.033(6) Uiso 1 1 d . . . . .
C24 C 0.75317(11) 0.85828(19) 0.31366(10) 0.0266(5) Uani 1 1 d . . . . .
H24 H 0.777755 0.931655 0.318173 0.032 Uiso 1 1 calc R . . . .
C25 C 0.77317(12) 0.7683(2) 0.27767(11) 0.0313(5) Uani 1 1 d . . . . .
H25 H 0.811280 0.780447 0.256926 0.038 Uiso 1 1 calc R . . . .
C26 C 0.73817(11) 0.6608(2) 0.27160(10) 0.0259(5) Uani 1 1 d . . . . .
H26 H 0.752299 0.599986 0.246398 0.031 Uiso 1 1 calc R . . . .
C27 C 0.72092(11) 0.47045(17) 0.40673(10) 0.0225(4) Uani 1 1 d . . . . .
C28 C 0.70550(15) 0.4745(2) 0.46737(11) 0.0350(6) Uani 1 1 d . . . . .
H28 H 0.6564(15) 0.459(2) 0.4723(12) 0.043(8) Uiso 1 1 d . . . . .
C29 C 0.7588(2) 0.4948(2) 0.52113(14) 0.0570(10) Uani 1 1 d . . . . .
H29 H 0.7467(19) 0.499(3) 0.5589(18) 0.078(12) Uiso 1 1 d . . . . .
C30 C 0.8271(2) 0.5118(2) 0.51550(17) 0.0681(12) Uani 1 1 d . . . . .
H30 H 0.863188 0.525988 0.552390 0.082 Uiso 1 1 calc R . . . .
C31 C 0.84336(15) 0.5083(2) 0.45616(18) 0.0596(10) Uani 1 1 d . . . . .
H31 H 0.890837 0.520678 0.452338 0.071 Uiso 1 1 calc R . . . .
C32 C 0.79054(12) 0.4867(2) 0.40124(13) 0.0364(6) Uani 1 1 d . . . . .
H32 H 0.802367 0.483245 0.360571 0.044 Uiso 1 1 calc R . . . .
C33 C 0.65124(10) 0.24387(16) 0.40090(9) 0.0157(4) Uani 1 1 d . . . . .
C34 C 0.71656(10) 0.18796(17) 0.40712(10) 0.0202(4) Uani 1 1 d . . . . .
H34 H 0.745118 0.204265 0.377282 0.024 Uiso 1 1 calc R . . . .
C35 C 0.74028(11) 0.10877(18) 0.45642(10) 0.0252(5) Uani 1 1 d . . . . .
H35 H 0.784793 0.070859 0.459958 0.030 Uiso 1 1 calc R . . . .
C36 C 0.69953(12) 0.08457(19) 0.50050(10) 0.0271(5) Uani 1 1 d . . . . .
H36 H 0.715935 0.030329 0.534275 0.033 Uiso 1 1 calc R . . . .
C37 C 0.63454(12) 0.14011(19) 0.49501(10) 0.0264(5) Uani 1 1 d . . . . .
H37 H 0.606448 0.124301 0.525296 0.032 Uiso 1 1 calc R . . . .
C38 C 0.61043(11) 0.21880(18) 0.44534(9) 0.0212(4) Uani 1 1 d . . . . .
H38 H 0.565649 0.255883 0.441654 0.025 Uiso 1 1 calc R . . . .
C39 C 0.53285(10) 0.18882(17) 0.29343(8) 0.0159(4) Uani 1 1 d . . . . .
C40 C 0.56620(11) 0.08206(18) 0.28649(10) 0.0225(4) Uani 1 1 d . . . . .
H40 H 0.614742 0.081825 0.284364 0.027 Uiso 1 1 calc R . . . .
C41 C 0.52953(13) -0.0239(2) 0.28266(11) 0.0307(5) Uani 1 1 d . . . . .
H41 H 0.553092 -0.095974 0.277818 0.037 Uiso 1 1 calc R . . . .
C42 C 0.45896(12) -0.0256(2) 0.28580(11) 0.0313(5) Uani 1 1 d . . . . .
H42 H 0.433848 -0.098434 0.282756 0.038 Uiso 1 1 calc R . . . .
C43 C 0.42542(11) 0.0792(2) 0.29338(10) 0.0270(5) Uani 1 1 d . . . . .
H43 H 0.377072 0.078707 0.296139 0.032 Uiso 1 1 calc R . . . .
C44 C 0.46210(10) 0.18575(18) 0.29702(9) 0.0202(4) Uani 1 1 d . . . . .
H44 H 0.438341 0.257586 0.302050 0.024 Uiso 1 1 calc R . . . .
C45 C 0.49628(10) 0.35109(17) 0.18676(9) 0.0167(4) Uani 1 1 d . . . . .
C46 C 0.50576(12) 0.25523(19) 0.14885(10) 0.0248(5) Uani 1 1 d . . . . .
H46 H 0.549056 0.212482 0.158124 0.030 Uiso 1 1 calc R . . . .
C47 C 0.45254(13) 0.2213(2) 0.09752(10) 0.0311(5) Uani 1 1 d . . . . .
H47 H 0.459736 0.155650 0.071998 0.037 Uiso 1 1 calc R . . . .
C48 C 0.38958(13) 0.2822(2) 0.08344(10) 0.0330(6) Uani 1 1 d . . . . .
H48 H 0.352806 0.257500 0.049031 0.040 Uiso 1 1 calc R . . . .
C49 C 0.38015(12) 0.3794(2) 0.11966(11) 0.0339(5) Uani 1 1 d . . . . .
H49 H 0.337345 0.423409 0.109291 0.041 Uiso 1 1 calc R . . . .
C50 C 0.43316(11) 0.4132(2) 0.17129(10) 0.0246(5) Uani 1 1 d . . . . .
H50 H 0.425994 0.479739 0.196231 0.030 Uiso 1 1 calc R . . . .
O50 O 0.81632(8) 0.81086(15) 0.57249(7) 0.0336(4) Uani 1 1 d . . . . .
C51 C 0.57387(10) 0.57865(18) 0.18893(9) 0.0182(4) Uani 1 1 d . . . . .
C52 C 0.55284(12) 0.69386(19) 0.19636(10) 0.0263(5) Uani 1 1 d . . . . .
H52 H 0.542393 0.717713 0.235746 0.032 Uiso 1 1 calc R . . . .
C53 C 0.54682(13) 0.7751(2) 0.14689(11) 0.0357(6) Uani 1 1 d . . . . .
H53 H 0.534234 0.854831 0.153289 0.043 Uiso 1 1 calc R . . . .
C54 C 0.55897(13) 0.7409(2) 0.08875(11) 0.0362(6) Uani 1 1 d . . . . .
H54 H 0.555733 0.797152 0.055354 0.043 Uiso 1 1 calc R . . . .
C55 C 0.57583(12) 0.6250(2) 0.07902(11) 0.0319(5) Uani 1 1 d . . . . .
H55 H 0.581701 0.599997 0.038232 0.038 Uiso 1 1 calc R . . . .
C56 C 0.58423(11) 0.5449(2) 0.12899(10) 0.0241(5) Uani 1 1 d . . . . .
H56 H 0.597254 0.465509 0.122366 0.029 Uiso 1 1 calc R . . . .
C57 C 0.82126(15) 0.7894(3) 0.63943(12) 0.0471(7) Uani 1 1 d . . . . .
H57A H 0.852809 0.848938 0.664927 0.057 Uiso 1 1 calc R . . . .
H57B H 0.841720 0.709965 0.650902 0.057 Uiso 1 1 calc R . . . .
C58 C 0.75084(17) 0.7965(3) 0.65381(14) 0.0587(8) Uani 1 1 d . . . . .
H58A H 0.754590 0.784004 0.699588 0.088 Uiso 1 1 calc GR . . . .
H58B H 0.720306 0.735345 0.629745 0.088 Uiso 1 1 calc GR . . . .
H58C H 0.730450 0.874727 0.641721 0.088 Uiso 1 1 calc GR . . . .
C59 C 0.88425(13) 0.8094(2) 0.55747(12) 0.0387(6) Uani 1 1 d . . . . .
H59A H 0.907486 0.732290 0.569817 0.046 Uiso 1 1 calc R . . . .
H59B H 0.914152 0.872480 0.581581 0.046 Uiso 1 1 calc R . . . .
C60 C 0.87679(14) 0.8290(2) 0.48717(12) 0.0413(6) Uani 1 1 d . . . . .
H60A H 0.923856 0.833660 0.477296 0.062 Uiso 1 1 calc GR . . . .
H60B H 0.851203 0.903141 0.474720 0.062 Uiso 1 1 calc GR . . . .
H60C H 0.850429 0.762995 0.463612 0.062 Uiso 1 1 calc GR . . . .
H8 H 0.5621(12) 0.541(2) 0.5160(10) 0.025(6) Uiso 1 1 d . . . . .
H4 H 0.5178(12) 0.807(2) 0.3858(11) 0.024(6) Uiso 1 1 d . . . . .

loop_
_atom_site_aniso_label
_atom_site_aniso_U_11
_atom_site_aniso_U_22
_atom_site_aniso_U_33
_atom_site_aniso_U_23
_atom_site_aniso_U_13
_atom_site_aniso_U_12
Fe1 0.01357(14) 0.01181(14) 0.01503(14) -0.00063(11) 0.00153(10) 0.00046(11)
K1 0.0289(3) 0.0360(3) 0.0266(2) -0.0036(2) 0.0049(2) -0.0073(2)
C1 0.0191(10) 0.0199(10) 0.0174(9) 0.0032(8) 0.0060(8) 0.0021(8)
C2 0.0203(10) 0.0145(10) 0.0178(9) 0.0018(8) 0.0065(8) 0.0018(8)
C3 0.0149(9) 0.0209(10) 0.0211(10) -0.0017(8) 0.0079(8) -0.0005(8)
C4 0.0232(11) 0.0207(11) 0.0246(11) 0.0000(9) 0.0093(9) 0.0019(9)
C5 0.0327(12) 0.0189(11) 0.0376(13) -0.0059(10) 0.0169(10) -0.0002(9)
C6 0.0393(13) 0.0287(13) 0.0312(12) -0.0154(10) 0.0166(10) -0.0072(10)
C7 0.0319(12) 0.0337(13) 0.0205(10) -0.0046(9) 0.0104(9) -0.0050(10)
C8 0.0241(11) 0.0220(11) 0.0229(10) -0.0004(9) 0.0099(8) -0.0019(9)
C9 0.0194(10) 0.0370(13) 0.0164(10) 0.0037(9) 0.0047(8) 0.0028(9)
C10 0.0229(11) 0.0328(13) 0.0268(11) 0.0042(10) 0.0011(9) 0.0006(9)
C11 0.0222(11) 0.0545(17) 0.0322(13) 0.0068(12) -0.0027(10) -0.0029(11)
C12 0.0176(11) 0.094(2) 0.0305(13) -0.0060(14) 0.0035(10) 0.0109(13)
C13 0.0278(14) 0.098(3) 0.0476(16) -0.0344(17) 0.0030(12) 0.0182(15)
C14 0.0238(12) 0.070(2) 0.0406(14) -0.0284(14) 0.0005(10) 0.0087(12)
C15 0.0131(9) 0.0135(9) 0.0176(9) -0.0021(8) 0.0045(7) 0.0008(7)
C16 0.0136(9) 0.0148(10) 0.0176(9) -0.0018(8) 0.0013(7) 0.0024(7)
C17 0.0145(9) 0.0136(9) 0.0164(9) -0.0007(8) 0.0034(7) 0.0030(7)
C18 0.0145(9) 0.0128(9) 0.0162(9) -0.0019(7) 0.0033(7) 0.0030(7)
C19 0.0162(9) 0.0139(9) 0.0148(9) -0.0017(7) 0.0030(7) 0.0015(7)
C20 0.0169(9) 0.0129(9) 0.0165(9) -0.0003(7) 0.0052(7) 0.0020(7)
C21 0.0145(9) 0.0147(10) 0.0164(9) 0.0018(8) -0.0008(7) 0.0001(7)
C22 0.0190(10) 0.0184(10) 0.0225(10) -0.0012(8) 0.0059(8) -0.0026(8)
C23 0.0276(11) 0.0167(11) 0.0268(11) -0.0041(9) 0.0026(9) -0.0022(9)
C24 0.0251(11) 0.0212(11) 0.0307(11) 0.0059(9) -0.0004(9) -0.0101(9)
C25 0.0274(12) 0.0343(13) 0.0355(13) -0.0005(10) 0.0140(10) -0.0098(10)
C26 0.0228(11) 0.0263(12) 0.0308(12) -0.0057(9) 0.0111(9) -0.0052(9)
C27 0.0248(11) 0.0098(9) 0.0271(11) -0.0006(8) -0.0068(9) 0.0032(8)
C28 0.0541(16) 0.0209(12) 0.0230(12) -0.0029(9) -0.0069(11) 0.0071(11)
C29 0.096(3) 0.0257(14) 0.0311(15) -0.0076(11) -0.0267(16) 0.0141(15)
C30 0.085(3) 0.0225(14) 0.064(2) -0.0109(14) -0.056(2) 0.0110(15)
C31 0.0329(15) 0.0230(14) 0.101(3) 0.0022(15) -0.0340(16) -0.0011(11)
C32 0.0231(12) 0.0230(12) 0.0546(16) 0.0052(11) -0.0105(11) -0.0010(9)
C33 0.0192(10) 0.0109(9) 0.0152(9) -0.0025(7) -0.0004(7) -0.0004(8)
C34 0.0198(10) 0.0158(10) 0.0235(10) -0.0013(8) 0.0014(8) 0.0011(8)
C35 0.0207(10) 0.0189(11) 0.0312(11) 0.0002(9) -0.0052(9) 0.0044(8)
C36 0.0353(12) 0.0174(11) 0.0224(11) 0.0048(9) -0.0073(9) -0.0010(9)
C37 0.0359(12) 0.0249(12) 0.0188(10) 0.0010(9) 0.0064(9) -0.0043(10)
C38 0.0220(10) 0.0193(10) 0.0214(10) -0.0013(8) 0.0032(8) 0.0031(8)
C39 0.0198(10) 0.0145(10) 0.0117(9) 0.0001(7) -0.0003(7) -0.0004(8)
C40 0.0232(11) 0.0169(10) 0.0258(11) -0.0021(9) 0.0018(8) 0.0021(8)
C41 0.0397(13) 0.0145(10) 0.0340(12) -0.0006(9) -0.0006(10) 0.0010(10)
C42 0.0372(13) 0.0178(11) 0.0330(12) 0.0037(10) -0.0056(10) -0.0123(10)
C43 0.0238(11) 0.0314(12) 0.0243(11) 0.0042(9) 0.0019(9) -0.0088(10)
C44 0.0225(10) 0.0194(10) 0.0178(10) -0.0002(8) 0.0027(8) -0.0010(8)
C45 0.0191(10) 0.0142(10) 0.0163(9) 0.0032(8) 0.0023(8) -0.0028(8)
C46 0.0293(11) 0.0247(12) 0.0194(10) -0.0017(9) 0.0032(9) 0.0008(9)
C47 0.0446(14) 0.0271(12) 0.0192(11) -0.0056(9) 0.0014(10) -0.0085(11)
C48 0.0376(13) 0.0342(13) 0.0207(11) 0.0018(10) -0.0082(9) -0.0153(11)
C49 0.0259(12) 0.0379(14) 0.0321(12) 0.0049(11) -0.0067(10) 0.0001(10)
C50 0.0237(11) 0.0252(11) 0.0222(10) 0.0002(9) -0.0009(8) 0.0004(9)
O50 0.0323(9) 0.0369(10) 0.0308(8) -0.0027(7) 0.0050(7) -0.0040(7)
C51 0.0136(9) 0.0190(10) 0.0202(10) 0.0023(8) -0.0001(8) -0.0036(8)
C52 0.0329(12) 0.0205(11) 0.0219(11) -0.0005(9) -0.0025(9) 0.0004(9)
C53 0.0443(14) 0.0171(11) 0.0392(14) 0.0060(10) -0.0054(11) -0.0009(10)
C54 0.0392(14) 0.0375(14) 0.0286(12) 0.0152(11) 0.0001(10) -0.0092(11)
C55 0.0275(12) 0.0448(15) 0.0240(11) 0.0084(10) 0.0071(9) 0.0012(11)
C56 0.0205(10) 0.0307(12) 0.0216(10) 0.0037(9) 0.0060(8) 0.0046(9)
C57 0.0515(16) 0.0547(18) 0.0330(14) -0.0080(13) 0.0046(12) -0.0184(14)
C58 0.067(2) 0.069(2) 0.0423(16) -0.0015(15) 0.0169(15) -0.0048(17)
C59 0.0322(13) 0.0375(14) 0.0450(15) -0.0036(12) 0.0050(11) -0.0050(11)
C60 0.0397(14) 0.0385(15) 0.0496(15) 0.0099(12) 0.0177(12) 0.0098(12)

loop_
_atom_type_symbol
_atom_type_description
_atom_type_scat_dispersion_real
_atom_type_scat_dispersion_imag
_atom_type_scat_source
C C 0.0033 0.0016 'International Tables Vol C Tables 4.2.6.8 and 6.1.1.4'
H H 0.0000 0.0000 'International Tables Vol C Tables 4.2.6.8 and 6.1.1.4'
Fe Fe 0.3463 0.8444 'International Tables Vol C Tables 4.2.6.8 and 6.1.1.4'
K K 0.2009 0.2494 'International Tables Vol C Tables 4.2.6.8 and 6.1.1.4'
O O 0.0106 0.0060 'International Tables Vol C Tables 4.2.6.8 and 6.1.1.4'

loop_
_geom_angle_atom_site_label_1
_geom_angle_atom_site_label_2
_geom_angle_atom_site_label_3
_geom_angle
_geom_angle_site_symmetry_1
_geom_angle_site_symmetry_3
_geom_angle_publ_flag
C1 Fe1 C15 142.83(8) . . ?
C1 Fe1 C16 155.30(8) . . ?
C1 Fe1 C17 144.48(8) . . ?
C1 Fe1 C18 127.38(8) . . ?
C1 Fe1 C19 119.87(8) . . ?
C1 Fe1 C20 126.27(7) . . ?
C2 Fe1 C1 39.74(8) . . ?
C2 Fe1 C15 118.95(8) . . ?
C2 Fe1 C16 115.78(8) . . ?
C2 Fe1 C17 129.29(8) . . ?
C2 Fe1 C18 151.10(8) . . ?
C2 Fe1 C19 158.09(8) . . ?
C2 Fe1 C20 136.97(8) . . ?
C15 Fe1 C16 39.73(7) . . ?
C15 Fe1 C17 71.62(7) . . ?
C15 Fe1 C18 85.06(7) . . ?
C15 Fe1 C19 71.54(7) . . ?
C15 Fe1 C20 39.45(7) . . ?
C16 Fe1 C17 39.34(7) . . ?
C16 Fe1 C18 71.38(7) . . ?
C16 Fe1 C19 84.82(7) . . ?
C16 Fe1 C20 71.70(7) . . ?
C18 Fe1 C17 39.13(7) . . ?
C19 Fe1 C17 71.22(7) . . ?
C19 Fe1 C18 39.52(7) . . ?
C19 Fe1 C20 39.48(7) . . ?
C20 Fe1 C17 84.78(7) . . ?
C20 Fe1 C18 71.71(7) . . ?
C3 K1 H22 53.1(5) . . ?
C3 K1 H23 89.5(4) . . ?
C3 K1 C60 164.91(6) . . ?
C4 K1 C3 24.63(5) . . ?
C4 K1 H22 50.5(5) . . ?
C4 K1 H23 71.4(4) . . ?
C4 K1 C60 150.92(6) . . ?
C5 K1 C3 43.79(5) . . ?
C5 K1 C4 24.56(5) . . ?
C5 K1 C8 50.98(6) . . ?
C5 K1 H22 71.9(5) . . ?
C5 K1 H23 76.1(5) . . ?
C5 K1 C60 141.03(6) . . ?
C6 K1 C3 51.44(5) . . ?
C6 K1 C4 43.61(6) . . ?
C6 K1 C5 25.04(6) . . ?
C6 K1 C7 25.23(6) . . ?
C6 K1 C8 44.24(6) . . ?
C6 K1 H22 94.1(5) . . ?
C6 K1 H23 99.6(5) . . ?
C6 K1 C60 140.94(6) . . ?
C7 K1 C3 43.76(5) . . ?
C7 K1 C4 50.46(6) . . ?
C7 K1 C5 43.89(6) . . ?
C7 K1 C8 24.91(5) . . ?
C7 K1 H22 96.2(5) . . ?
C7 K1 H23 119.2(5) . . ?
C7 K1 C60 151.31(6) . . ?
C8 K1 C3 24.71(5) . . ?
C8 K1 C4 43.19(5) . . ?
C8 K1 H22 76.9(5) . . ?
C8 K1 H23 113.4(4) . . ?
C8 K1 C60 165.85(6) . . ?
C22 K1 C3 71.07(5) . . ?
C22 K1 C4 67.32(5) . . ?
C22 K1 C5 86.44(6) . . ?
C22 K1 C6 110.23(6) . . ?
C22 K1 C7 114.29(6) . . ?
C22 K1 C8 94.34(5) . . ?
C22 K1 H22 18.1(5) . . ?
C22 K1 C23 25.66(5) . . ?
C22 K1 H23 39.0(5) . . ?
C22 K1 C28 80.05(6) . . ?
C22 K1 C29 101.57(7) . . ?
C22 K1 C60 94.11(6) . . ?
H22 K1 H23 47.3(7) . . ?
C23 K1 C3 90.05(5) . . ?
C23 K1 C4 77.70(6) . . ?
C23 K1 C5 88.42(6) . . ?
C23 K1 C6 113.21(6) . . ?
C23 K1 C7 128.12(6) . . ?
C23 K1 C8 114.73(5) . . ?
C23 K1 H22 39.5(5) . . ?
C23 K1 H23 17.5(5) . . ?
C23 K1 C60 76.77(6) . . ?
C28 K1 C3 72.50(6) . . ?
C28 K1 C4 96.00(6) . . ?
C28 K1 C5 115.59(7) . . ?
C28 K1 C6 110.97(7) . . ?
C28 K1 C7 86.79(7) . . ?
C28 K1 C8 67.62(7) . . ?
C28 K1 H22 77.8(5) . . ?
C28 K1 C23 102.22(6) . . ?
C28 K1 H23 118.6(5) . . ?
C28 K1 C60 102.80(7) . . ?
C29 K1 C3 92.73(8) . . ?
C29 K1 C4 117.34(8) . . ?
C29 K1 C5 130.75(10) . . ?
C29 K1 C6 115.51(10) . . ?
C29 K1 C7 90.63(10) . . ?
C29 K1 C8 79.84(9) . . ?
C29 K1 H22 102.6(5) . . ?
C29 K1 C23 118.85(8) . . ?
C29 K1 H23 136.3(5) . . ?
C29 K1 C28 25.71(7) . . ?
C29 K1 C60 87.37(9) . . ?
O50 K1 C3 151.43(5) . . ?
O50 K1 C4 147.31(5) . . ?
O50 K1 C5 122.87(6) . . ?
O50 K1 C6 105.49(6) . . ?
O50 K1 C7 107.89(5) . . ?
O50 K1 C8 127.69(5) . . ?
O50 K1 C22 137.50(5) . . ?
O50 K1 H22 155.4(5) . . ?
O50 K1 C23 116.95(5) . . ?
O50 K1 H23 113.3(5) . . ?
O50 K1 C28 107.94(6) . . ?
O50 K1 C29 82.57(7) . . ?
O50 K1 C60 43.49(6) . . ?
C60 K1 H22 112.2(5) . . ?
C60 K1 H23 80.1(4) . . ?
C2 C1 Fe1 69.09(12) . . ?
C2 C1 C9 133.78(19) . . ?
C9 C1 Fe1 157.05(16) . . ?
C1 C2 Fe1 71.18(12) . . ?
C1 C2 C3 139.94(19) . . ?
C3 C2 Fe1 148.21(15) . . ?
C2 C3 K1 117.20(12) . . ?
C4 C3 K1 76.37(12) . . ?
C4 C3 C2 119.72(18) . . ?
C8 C3 K1 74.74(11) . . ?
C8 C3 C2 122.95(18) . . ?
C8 C3 C4 117.31(19) . . ?
K1 C4 H4 118.4(14) . . ?
C3 C4 K1 79.00(12) . . ?
C3 C4 H4 119.4(14) . . ?
C5 C4 K1 75.43(13) . . ?
C5 C4 C3 121.8(2) . . ?
C5 C4 H4 118.7(14) . . ?
K1 C5 H5 119.9 . . ?
C4 C5 K1 80.02(13) . . ?
C4 C5 H5 119.9 . . ?
C4 C5 C6 120.0(2) . . ?
C6 C5 K1 75.76(13) . . ?
C6 C5 H5 119.9 . . ?
K1 C6 H6 120.2 . . ?
C5 C6 K1 79.20(13) . . ?
C5 C6 H6 120.2 . . ?
C5 C6 C7 119.2(2) . . ?
C7 C6 K1 77.84(13) . . ?
C7 C6 H6 120.2 . . ?
K1 C7 H7 119.4 . . ?
C6 C7 K1 76.93(13) . . ?
C6 C7 H7 119.4 . . ?
C8 C7 K1 79.50(12) . . ?
C8 C7 C6 120.9(2) . . ?
C8 C7 H7 119.4 . . ?
K1 C8 H8 116.8(13) . . ?
C3 C8 K1 80.55(12) . . ?
C3 C8 H8 119.4(13) . . ?
C7 C8 K1 75.59(12) . . ?
C7 C8 C3 120.7(2) . . ?
C7 C8 H8 119.8(13) . . ?
C10 C9 C1 122.7(2) . . ?
C10 C9 C14 116.8(2) . . ?
C14 C9 C1 120.4(2) . . ?
C9 C10 H10 119.5 . . ?
C9 C10 C11 121.0(2) . . ?
C11 C10 H10 119.5 . . ?
C10 C11 H11 119.6 . . ?
C12 C11 C10 120.7(2) . . ?
C12 C11 H11 119.6 . . ?
C11 C12 H12 120.5 . . ?
C13 C12 C11 119.0(2) . . ?
C13 C12 H12 120.5 . . ?
C12 C13 H13 119.8 . . ?
C12 C13 C14 120.4(3) . . ?
C14 C13 H13 119.8 . . ?
C9 C14 H14 119.0 . . ?
C13 C14 C9 122.0(2) . . ?
C13 C14 H14 119.0 . . ?
C16 C15 Fe1 70.14(10) . . ?
C16 C15 C21 118.76(16) . . ?
C20 C15 Fe1 70.72(10) . . ?
C20 C15 C16 119.99(17) . . ?
C20 C15 C21 121.20(16) . . ?
C21 C15 Fe1 129.88(13) . . ?
C15 C16 Fe1 70.13(10) . . ?
C15 C16 C27 121.14(17) . . ?
C17 C16 Fe1 71.32(10) . . ?
C17 C16 C15 120.37(16) . . ?
C17 C16 C27 118.49(17) . . ?
C27 C16 Fe1 131.72(14) . . ?
C16 C17 Fe1 69.34(10) . . ?
C16 C17 C33 119.53(16) . . ?
C18 C17 Fe1 69.89(10) . . ?
C18 C17 C16 119.66(17) . . ?
C18 C17 C33 120.76(17) . . ?
C33 C17 Fe1 136.13(13) . . ?
C17 C18 Fe1 70.98(10) . . ?
C17 C18 C19 119.96(17) . . ?
C17 C18 C39 120.32(16) . . ?
C19 C18 Fe1 69.96(10) . . ?
C19 C18 C39 119.71(16) . . ?
C39 C18 Fe1 132.53(13) . . ?
C18 C19 Fe1 70.51(10) . . ?
C18 C19 C45 119.03(16) . . ?
C20 C19 Fe1 70.53(10) . . ?
C20 C19 C18 120.49(17) . . ?
C20 C19 C45 120.45(16) . . ?
C45 C19 Fe1 133.80(13) . . ?
C15 C20 Fe1 69.84(10) . . ?
C15 C20 C19 119.49(17) . . ?
C15 C20 C51 118.96(17) . . ?
C19 C20 Fe1 70.00(10) . . ?
C19 C20 C51 121.52(16) . . ?
C51 C20 Fe1 134.59(13) . . ?
C22 C21 C15 120.24(17) . . ?
C22 C21 C26 117.84(18) . . ?
C26 C21 C15 121.93(18) . . ?
K1 C22 H22 66.3(13) . . ?
C21 C22 K1 124.15(13) . . ?
C21 C22 H22 118.2(14) . . ?
C21 C22 C23 121.24(19) . . ?
C23 C22 K1 80.58(12) . . ?
C23 C22 H22 120.6(14) . . ?
K1 C23 H23 72.6(14) . . ?
C22 C23 K1 73.76(12) . . ?
C22 C23 H23 119.9(15) . . ?
C24 C23 K1 127.70(14) . . ?
C24 C23 C22 120.0(2) . . ?
C24 C23 H23 120.1(15) . . ?
C23 C24 H24 120.3 . . ?
C23 C24 C25 119.5(2) . . ?
C25 C24 H24 120.3 . . ?
C24 C25 H25 119.7 . . ?
C24 C25 C26 120.5(2) . . ?
C26 C25 H25 119.7 . . ?
C21 C26 H26 119.5 . . ?
C25 C26 C21 120.9(2) . . ?
C25 C26 H26 119.5 . . ?
C28 C27 C16 120.0(2) . . ?
C32 C27 C16 121.2(2) . . ?
C32 C27 C28 118.7(2) . . ?
K1 C28 H28 97.3(16) . . ?
C27 C28 K1 98.54(14) . . ?
C27 C28 H28 119.7(15) . . ?
C29 C28 K1 76.59(15) . . ?
C29 C28 C27 120.6(3) . . ?
C29 C28 H28 119.7(16) . . ?
K1 C29 H29 93(2) . . ?
C28 C29 K1 77.70(15) . . ?
C28 C29 H29 118(2) . . ?
C30 C29 K1 97.68(19) . . ?
C30 C29 C28 120.5(3) . . ?
C30 C29 H29 122(2) . . ?
C29 C30 H30 120.1 . . ?
C29 C30 C31 119.8(3) . . ?
C31 C30 H30 120.1 . . ?
C30 C31 H31 119.6 . . ?
C30 C31 C32 120.7(3) . . ?
C32 C31 H31 119.6 . . ?
C27 C32 C31 119.6(3) . . ?
C27 C32 H32 120.2 . . ?
C31 C32 H32 120.2 . . ?
C34 C33 C17 119.53(17) . . ?
C38 C33 C17 121.82(17) . . ?
C38 C33 C34 118.62(18) . . ?
C33 C34 H34 119.7 . . ?
C35 C34 C33 120.63(19) . . ?
C35 C34 H34 119.7 . . ?
C34 C35 H35 119.8 . . ?
C36 C35 C34 120.41(19) . . ?
C36 C35 H35 119.8 . . ?
C35 C36 H36 120.2 . . ?
C35 C36 C37 119.51(19) . . ?
C37 C36 H36 120.2 . . ?
C36 C37 H37 119.9 . . ?
C36 C37 C38 120.2(2) . . ?
C38 C37 H37 119.9 . . ?
C33 C38 H38 119.7 . . ?
C37 C38 C33 120.66(19) . . ?
C37 C38 H38 119.7 . . ?
C40 C39 C18 120.68(17) . . ?
C44 C39 C18 121.24(17) . . ?
C44 C39 C40 118.06(18) . . ?
C39 C40 H40 119.6 . . ?
C41 C40 C39 120.8(2) . . ?
C41 C40 H40 119.6 . . ?
C40 C41 H41 119.7 . . ?
C42 C41 C40 120.6(2) . . ?
C42 C41 H41 119.7 . . ?
C41 C42 H42 120.4 . . ?
C43 C42 C41 119.3(2) . . ?
C43 C42 H42 120.4 . . ?
C42 C43 H43 119.9 . . ?
C42 C43 C44 120.2(2) . . ?
C44 C43 H43 119.9 . . ?
C39 C44 C43 121.0(2) . . ?
C39 C44 H44 119.5 . . ?
C43 C44 H44 119.5 . . ?
C46 C45 C19 120.10(17) . . ?
C50 C45 C19 121.54(18) . . ?
C50 C45 C46 118.36(18) . . ?
C45 C46 H46 119.7 . . ?
C47 C46 C45 120.7(2) . . ?
C47 C46 H46 119.7 . . ?
C46 C47 H47 119.8 . . ?
C48 C47 C46 120.4(2) . . ?
C48 C47 H47 119.8 . . ?
C47 C48 H48 120.2 . . ?
C47 C48 C49 119.5(2) . . ?
C49 C48 H48 120.2 . . ?
C48 C49 H49 119.9 . . ?
C48 C49 C50 120.2(2) . . ?
C50 C49 H49 119.9 . . ?
C45 C50 C49 120.8(2) . . ?
C45 C50 H50 119.6 . . ?
C49 C50 H50 119.6 . . ?
C57 O50 K1 122.50(14) . . ?
C59 O50 K1 119.55(13) . . ?
C59 O50 C57 111.08(19) . . ?
C52 C51 C20 121.59(18) . . ?
C52 C51 C56 117.86(19) . . ?
C56 C51 C20 120.40(18) . . ?
C51 C52 H52 119.6 . . ?
C51 C52 C53 120.8(2) . . ?
C53 C52 H52 119.6 . . ?
C52 C53 H53 119.8 . . ?
C54 C53 C52 120.4(2) . . ?
C54 C53 H53 119.8 . . ?
C53 C54 H54 120.1 . . ?
C53 C54 C55 119.9(2) . . ?
C55 C54 H54 120.1 . . ?
C54 C55 H55 120.1 . . ?
C54 C55 C56 119.7(2) . . ?
C56 C55 H55 120.1 . . ?
C51 C56 H56 119.4 . . ?
C55 C56 C51 121.2(2) . . ?
C55 C56 H56 119.4 . . ?
O50 C57 H57A 109.7 . . ?
O50 C57 H57B 109.7 . . ?
O50 C57 C58 109.7(2) . . ?
H57A C57 H57B 108.2 . . ?
C58 C57 H57A 109.7 . . ?
C58 C57 H57B 109.7 . . ?
C57 C58 H58A 109.5 . . ?
C57 C58 H58B 109.5 . . ?
C57 C58 H58C 109.5 . . ?
H58A C58 H58B 109.5 . . ?
H58A C58 H58C 109.5 . . ?
H58B C58 H58C 109.5 . . ?
O50 C59 H59A 109.8 . . ?
O50 C59 H59B 109.8 . . ?
O50 C59 C60 109.5(2) . . ?
H59A C59 H59B 108.2 . . ?
C60 C59 H59A 109.8 . . ?
C60 C59 H59B 109.8 . . ?
K1 C60 H60A 162.2 . . ?
K1 C60 H60B 77.5 . . ?
K1 C60 H60C 53.0 . . ?
C59 C60 K1 82.24(14) . . ?
C59 C60 H60A 109.5 . . ?
C59 C60 H60B 109.5 . . ?
C59 C60 H60C 109.5 . . ?
H60A C60 H60B 109.5 . . ?
H60A C60 H60C 109.5 . . ?
H60B C60 H60C 109.5 . . ?

loop_
_geom_bond_atom_site_label_1
_geom_bond_atom_site_label_2
_geom_bond_distance
_geom_bond_site_symmetry_2
_geom_bond_publ_flag
Fe1 C1 1.9399(19) . ?
Fe1 C2 1.9145(19) . ?
Fe1 C15 2.1094(18) . ?
Fe1 C16 2.1096(18) . ?
Fe1 C17 2.1357(18) . ?
Fe1 C18 2.1213(18) . ?
Fe1 C19 2.1140(18) . ?
Fe1 C20 2.1211(18) . ?
K1 C3 3.3070(19) . ?
K1 C4 3.274(2) . ?
K1 C5 3.217(2) . ?
K1 C6 3.175(2) . ?
K1 C7 3.186(2) . ?
K1 C8 3.234(2) . ?
K1 C22 3.089(2) . ?
K1 H22 2.84(2) . ?
K1 C23 3.174(2) . ?
K1 H23 3.03(2) . ?
K1 C28 3.133(2) . ?
K1 C29 3.119(3) . ?
K1 O50 2.6609(16) . ?
K1 C60 3.460(3) . ?
C1 C2 1.310(3) . ?
C1 C9 1.462(3) . ?
C2 C3 1.460(3) . ?
C3 C4 1.404(3) . ?
C3 C8 1.401(3) . ?
C4 C5 1.382(3) . ?
C4 H4 0.93(2) . ?
C5 H5 1.0000 . ?
C5 C6 1.386(3) . ?
C6 H6 1.0000 . ?
C6 C7 1.389(3) . ?
C7 H7 1.0000 . ?
C7 C8 1.386(3) . ?
C8 H8 0.98(2) . ?
C9 C10 1.395(3) . ?
C9 C14 1.402(3) . ?
C10 H10 0.9500 . ?
C10 C11 1.397(3) . ?
C11 H11 0.9500 . ?
C11 C12 1.384(4) . ?
C12 H12 0.9500 . ?
C12 C13 1.378(4) . ?
C13 H13 0.9500 . ?
C13 C14 1.382(3) . ?
C14 H14 0.9500 . ?
C15 C16 1.434(3) . ?
C15 C20 1.428(3) . ?
C15 C21 1.498(3) . ?
C16 C17 1.429(3) . ?
C16 C27 1.497(3) . ?
C17 C18 1.426(3) . ?
C17 C33 1.497(3) . ?
C18 C19 1.432(3) . ?
C18 C39 1.492(3) . ?
C19 C20 1.430(3) . ?
C19 C45 1.499(3) . ?
C20 C51 1.495(3) . ?
C21 C22 1.388(3) . ?
C21 C26 1.391(3) . ?
C22 H22 0.96(2) . ?
C22 C23 1.393(3) . ?
C23 H23 0.95(3) . ?
C23 C24 1.375(3) . ?
C24 H24 0.9500 . ?
C24 C25 1.381(3) . ?
C25 H25 0.9500 . ?
C25 C26 1.383(3) . ?
C26 H26 0.9500 . ?
C27 C28 1.398(3) . ?
C27 C32 1.390(3) . ?
C28 H28 0.99(3) . ?
C28 C29 1.391(4) . ?
C29 H29 0.89(4) . ?
C29 C30 1.365(5) . ?
C30 H30 0.9500 . ?
C30 C31 1.378(5) . ?
C31 H31 0.9500 . ?
C31 C32 1.405(4) . ?
C32 H32 0.9500 . ?
C33 C34 1.393(3) . ?
C33 C38 1.393(3) . ?
C34 H34 0.9500 . ?
C34 C35 1.386(3) . ?
C35 H35 0.9500 . ?
C35 C36 1.384(3) . ?
C36 H36 0.9500 . ?
C36 C37 1.387(3) . ?
C37 H37 0.9500 . ?
C37 C38 1.389(3) . ?
C38 H38 0.9500 . ?
C39 C40 1.391(3) . ?
C39 C44 1.388(3) . ?
C40 H40 0.9500 . ?
C40 C41 1.384(3) . ?
C41 H41 0.9500 . ?
C41 C42 1.382(3) . ?
C42 H42 0.9500 . ?
C42 C43 1.376(3) . ?
C43 H43 0.9500 . ?
C43 C44 1.391(3) . ?
C44 H44 0.9500 . ?
C45 C46 1.390(3) . ?
C45 C50 1.385(3) . ?
C46 H46 0.9500 . ?
C46 C47 1.390(3) . ?
C47 H47 0.9500 . ?
C47 C48 1.374(3) . ?
C48 H48 0.9500 . ?
C48 C49 1.381(3) . ?
C49 H49 0.9500 . ?
C49 C50 1.391(3) . ?
C50 H50 0.9500 . ?
O50 C57 1.440(3) . ?
O50 C59 1.419(3) . ?
C51 C52 1.383(3) . ?
C51 C56 1.398(3) . ?
C52 H52 0.9500 . ?
C52 C53 1.390(3) . ?
C53 H53 0.9500 . ?
C53 C54 1.375(4) . ?
C54 H54 0.9500 . ?
C54 C55 1.376(4) . ?
C55 H55 0.9500 . ?
C55 C56 1.386(3) . ?
C56 H56 0.9500 . ?
C57 H57A 0.9900 . ?
C57 H57B 0.9900 . ?
C57 C58 1.463(4) . ?
C58 H58A 0.9800 . ?
C58 H58B 0.9800 . ?
C58 H58C 0.9800 . ?
C59 H59A 0.9900 . ?
C59 H59B 0.9900 . ?
C59 C60 1.501(4) . ?
C60 H60A 0.9800 . ?
C60 H60B 0.9800 . ?
C60 H60C 0.9800 . ?

loop_
_geom_torsion_atom_site_label_1
_geom_torsion_atom_site_label_2
_geom_torsion_atom_site_label_3
_geom_torsion_atom_site_label_4
_geom_torsion
_geom_torsion_site_symmetry_1
_geom_torsion_site_symmetry_2
_geom_torsion_site_symmetry_3
_geom_torsion_site_symmetry_4
_geom_torsion_publ_flag
Fe1 C1 C2 C3 171.8(3) . . . . ?
Fe1 C1 C9 C10 20.9(5) . . . . ?
Fe1 C1 C9 C14 -158.7(3) . . . . ?
Fe1 C2 C3 K1 5.6(3) . . . . ?
Fe1 C2 C3 C4 95.0(3) . . . . ?
Fe1 C2 C3 C8 -83.2(3) . . . . ?
Fe1 C15 C16 C17 52.66(15) . . . . ?
Fe1 C15 C16 C27 -127.47(18) . . . . ?
Fe1 C15 C20 C19 -51.22(15) . . . . ?
Fe1 C15 C20 C51 130.66(17) . . . . ?
Fe1 C15 C21 C22 7.5(3) . . . . ?
Fe1 C15 C21 C26 -172.65(15) . . . . ?
Fe1 C16 C17 C18 50.39(15) . . . . ?
Fe1 C16 C17 C33 -132.21(16) . . . . ?
Fe1 C16 C27 C28 30.5(3) . . . . ?
Fe1 C16 C27 C32 -153.07(17) . . . . ?
Fe1 C17 C18 C19 51.89(15) . . . . ?
Fe1 C17 C18 C39 -128.80(17) . . . . ?
Fe1 C17 C33 C34 -158.88(16) . . . . ?
Fe1 C17 C33 C38 19.4(3) . . . . ?
Fe1 C18 C19 C20 51.78(15) . . . . ?
Fe1 C18 C19 C45 -130.03(17) . . . . ?
Fe1 C18 C39 C40 -160.10(15) . . . . ?
Fe1 C18 C39 C44 21.5(3) . . . . ?
Fe1 C19 C20 C15 51.15(15) . . . . ?
Fe1 C19 C20 C51 -130.78(17) . . . . ?
Fe1 C19 C45 C46 -154.58(16) . . . . ?
Fe1 C19 C45 C50 25.0(3) . . . . ?
Fe1 C20 C51 C52 29.8(3) . . . . ?
Fe1 C20 C51 C56 -154.53(16) . . . . ?
K1 C3 C4 C5 -65.01(19) . . . . ?
K1 C3 C8 C7 66.89(18) . . . . ?
K1 C4 C5 C6 -67.04(19) . . . . ?
K1 C5 C6 C7 -69.4(2) . . . . ?
K1 C6 C7 C8 -69.1(2) . . . . ?
K1 C7 C8 C3 -69.51(18) . . . . ?
K1 C22 C23 C24 124.57(19) . . . . ?
K1 C23 C24 C25 93.2(2) . . . . ?
K1 C28 C29 C30 -91.7(3) . . . . ?
K1 C29 C30 C31 -80.5(3) . . . . ?
K1 O50 C57 C58 -31.7(3) . . . . ?
K1 O50 C59 C60 26.9(3) . . . . ?
C1 C2 C3 K1 -159.6(2) . . . . ?
C1 C2 C3 C4 -70.3(3) . . . . ?
C1 C2 C3 C8 111.5(3) . . . . ?
C1 C9 C10 C11 178.9(2) . . . . ?
C1 C9 C14 C13 179.7(3) . . . . ?
C2 C1 C9 C10 -164.7(2) . . . . ?
C2 C1 C9 C14 15.8(4) . . . . ?
C2 C3 C4 K1 -113.78(16) . . . . ?
C2 C3 C4 C5 -178.79(19) . . . . ?
C2 C3 C8 K1 112.82(17) . . . . ?
C2 C3 C8 C7 179.71(19) . . . . ?
C3 C4 C5 K1 66.83(18) . . . . ?
C3 C4 C5 C6 -0.2(3) . . . . ?
C4 C3 C8 K1 -65.44(16) . . . . ?
C4 C3 C8 C7 1.5(3) . . . . ?
C4 C5 C6 K1 69.32(19) . . . . ?
C4 C5 C6 C7 -0.1(3) . . . . ?
C5 C6 C7 K1 70.1(2) . . . . ?
C5 C6 C7 C8 1.0(3) . . . . ?
C6 C7 C8 K1 67.7(2) . . . . ?
C6 C7 C8 C3 -1.8(3) . . . . ?
C8 C3 C4 K1 64.54(16) . . . . ?
C8 C3 C4 C5 -0.5(3) . . . . ?
C9 C1 C2 Fe1 -177.7(2) . . . . ?
C9 C1 C2 C3 -5.8(4) . . . . ?
C9 C10 C11 C12 1.8(4) . . . . ?
C10 C9 C14 C13 0.1(4) . . . . ?
C10 C11 C12 C13 -0.7(4) . . . . ?
C11 C12 C13 C14 -0.6(5) . . . . ?
C12 C13 C14 C9 1.0(5) . . . . ?
C14 C9 C10 C11 -1.5(3) . . . . ?
C15 C16 C17 Fe1 -52.12(15) . . . . ?
C15 C16 C17 C18 -1.7(3) . . . . ?
C15 C16 C17 C33 175.67(17) . . . . ?
C15 C16 C27 C28 120.9(2) . . . . ?
C15 C16 C27 C32 -62.7(3) . . . . ?
C15 C20 C51 C52 -59.7(3) . . . . ?
C15 C20 C51 C56 115.9(2) . . . . ?
C15 C21 C22 K1 78.0(2) . . . . ?
C15 C21 C22 C23 178.40(18) . . . . ?
C15 C21 C26 C25 -178.22(19) . . . . ?
C16 C15 C20 Fe1 51.87(15) . . . . ?
C16 C15 C20 C19 0.6(3) . . . . ?
C16 C15 C20 C51 -177.47(17) . . . . ?
C16 C15 C21 C22 -79.9(2) . . . . ?
C16 C15 C21 C26 100.0(2) . . . . ?
C16 C17 C18 Fe1 -50.14(15) . . . . ?
C16 C17 C18 C19 1.8(3) . . . . ?
C16 C17 C18 C39 -178.95(16) . . . . ?
C16 C17 C33 C34 -68.6(2) . . . . ?
C16 C17 C33 C38 109.6(2) . . . . ?
C16 C27 C28 K1 -103.86(17) . . . . ?
C16 C27 C28 C29 176.7(2) . . . . ?
C16 C27 C32 C31 -177.3(2) . . . . ?
C17 C16 C27 C28 -59.2(3) . . . . ?
C17 C16 C27 C32 117.2(2) . . . . ?
C17 C18 C19 Fe1 -52.36(15) . . . . ?
C17 C18 C19 C20 -0.6(3) . . . . ?
C17 C18 C19 C45 177.61(16) . . . . ?
C17 C18 C39 C40 -68.7(2) . . . . ?
C17 C18 C39 C44 112.9(2) . . . . ?
C17 C33 C34 C35 178.50(18) . . . . ?
C17 C33 C38 C37 -177.95(18) . . . . ?
C18 C17 C33 C34 108.7(2) . . . . ?
C18 C17 C33 C38 -73.0(2) . . . . ?
C18 C19 C20 Fe1 -51.77(15) . . . . ?
C18 C19 C20 C15 -0.6(3) . . . . ?
C18 C19 C20 C51 177.45(17) . . . . ?
C18 C19 C45 C46 -64.4(2) . . . . ?
C18 C19 C45 C50 115.2(2) . . . . ?
C18 C39 C40 C41 -177.80(19) . . . . ?
C18 C39 C44 C43 178.02(18) . . . . ?
C19 C18 C39 C40 110.6(2) . . . . ?
C19 C18 C39 C44 -67.8(2) . . . . ?
C19 C20 C51 C52 122.2(2) . . . . ?
C19 C20 C51 C56 -62.2(3) . . . . ?
C19 C45 C46 C47 178.24(19) . . . . ?
C19 C45 C50 C49 -178.58(19) . . . . ?
C20 C15 C16 Fe1 -52.13(15) . . . . ?
C20 C15 C16 C17 0.5(3) . . . . ?
C20 C15 C16 C27 -179.60(17) . . . . ?
C20 C15 C21 C22 97.6(2) . . . . ?
C20 C15 C21 C26 -82.5(2) . . . . ?
C20 C19 C45 C46 113.8(2) . . . . ?
C20 C19 C45 C50 -66.6(3) . . . . ?
C20 C51 C52 C53 171.61(19) . . . . ?
C20 C51 C56 C55 -173.88(19) . . . . ?
C21 C15 C16 Fe1 125.41(16) . . . . ?
C21 C15 C16 C17 178.07(16) . . . . ?
C21 C15 C16 C27 -2.1(3) . . . . ?
C21 C15 C20 Fe1 -125.61(17) . . . . ?
C21 C15 C20 C19 -176.83(16) . . . . ?
C21 C15 C20 C51 5.0(3) . . . . ?
C21 C22 C23 K1 -124.40(19) . . . . ?
C21 C22 C23 C24 0.2(3) . . . . ?
C22 C21 C26 C25 1.7(3) . . . . ?
C22 C23 C24 C25 1.0(3) . . . . ?
C23 C24 C25 C26 -0.8(3) . . . . ?
C24 C25 C26 C21 -0.5(3) . . . . ?
C26 C21 C22 K1 -101.87(19) . . . . ?
C26 C21 C22 C23 -1.5(3) . . . . ?
C27 C16 C17 Fe1 128.01(17) . . . . ?
C27 C16 C17 C18 178.39(17) . . . . ?
C27 C16 C17 C33 -4.2(3) . . . . ?
C27 C28 C29 K1 92.1(2) . . . . ?
C27 C28 C29 C30 0.3(4) . . . . ?
C28 C27 C32 C31 -0.9(3) . . . . ?
C28 C29 C30 C31 -0.3(4) . . . . ?
C29 C30 C31 C32 -0.4(4) . . . . ?
C30 C31 C32 C27 1.0(4) . . . . ?
C32 C27 C28 K1 79.6(2) . . . . ?
C32 C27 C28 C29 0.2(3) . . . . ?
C33 C17 C18 Fe1 132.49(17) . . . . ?
C33 C17 C18 C19 -175.62(17) . . . . ?
C33 C17 C18 C39 3.7(3) . . . . ?
C33 C34 C35 C36 -0.4(3) . . . . ?
C34 C33 C38 C37 0.3(3) . . . . ?
C34 C35 C36 C37 0.1(3) . . . . ?
C35 C36 C37 C38 0.4(3) . . . . ?
C36 C37 C38 C33 -0.6(3) . . . . ?
C38 C33 C34 C35 0.2(3) . . . . ?
C39 C18 C19 Fe1 128.33(16) . . . . ?
C39 C18 C19 C20 -179.89(16) . . . . ?
C39 C18 C19 C45 -1.7(3) . . . . ?
C39 C40 C41 C42 -0.2(3) . . . . ?
C40 C39 C44 C43 -0.4(3) . . . . ?
C40 C41 C42 C43 -0.6(3) . . . . ?
C41 C42 C43 C44 0.8(3) . . . . ?
C42 C43 C44 C39 -0.3(3) . . . . ?
C44 C39 C40 C41 0.6(3) . . . . ?
C45 C19 C20 Fe1 130.07(17) . . . . ?
C45 C19 C20 C15 -178.79(17) . . . . ?
C45 C19 C20 C51 -0.7(3) . . . . ?
C45 C46 C47 C48 0.0(3) . . . . ?
C46 C45 C50 C49 1.0(3) . . . . ?
C46 C47 C48 C49 1.7(3) . . . . ?
C47 C48 C49 C50 -2.1(4) . . . . ?
C48 C49 C50 C45 0.7(3) . . . . ?
C50 C45 C46 C47 -1.3(3) . . . . ?
O50 C59 C60 K1 -17.78(17) . . . . ?
C51 C52 C53 C54 2.6(3) . . . . ?
C52 C51 C56 C55 1.9(3) . . . . ?
C52 C53 C54 C55 1.3(4) . . . . ?
C53 C54 C55 C56 -3.5(4) . . . . ?
C54 C55 C56 C51 1.9(3) . . . . ?
C56 C51 C52 C53 -4.2(3) . . . . ?
C57 O50 C59 C60 178.6(2) . . . . ?
C59 O50 C57 C58 177.6(2) . . . . ?
